data_7714274
loop_
_publ_author_name
'Takao, Toshihiro'
'Shimogawa, Ryuichi'
'Fujita, Ryosuke'
'Egawa, Shu'

_publ_section_title
;
 Synthesis of Diruthenium \m-\h4-\a-Diimine Complex via Dehydrogenative
 Coupling of Cyclic Amines and Its Role in Dehydrogenative Oxidation of
 Pyrrolidine
;
_journal_name_full 'Dalton Transactions'
_journal_paper_doi 10.1039/D3DT03187J
_journal_year 2023
_chemical_formula_sum 'C42 H70 N2 Ru2'
_chemical_formula_weight 805.14
_space_group_crystal_system monoclinic
_space_group_IT_number 14
_space_group_name_Hall '-P 2yn'
_space_group_name_H-M_alt 'P 1 21/n 1'
_atom_sites_solution_hydrogens geom
_audit_creation_method SHELXL-2014/7
_audit_update_record
;
2023-09-21 deposited with the CCDC.	2023-10-19 downloaded from the CCDC.
;
_cell_angle_alpha 90
_cell_angle_beta 97.3520(10)
_cell_angle_gamma 90
_cell_formula_units_Z 4
_cell_length_a 10.5579(5)
_cell_length_b 33.9623(12)
_cell_length_c 11.0622(5)
_cell_measurement_reflns_used 39021
_cell_measurement_temperature 123(2)
_cell_measurement_theta_max 27.479
_cell_measurement_theta_min 3.034
_cell_volume 3934.0(3)
_computing_cell_refinement 'RAPID AUTO (Rigaku, 2006)'
_computing_data_collection 'RAPID AUTO (Rigaku, 2006)'
_computing_data_reduction 'RAPID AUTO (Rigaku, 2006)'
_computing_molecular_graphics 'ORTEX (P.McArdle, 1995)'
_computing_publication_material 'SHELXL-2014/7 (Sheldrick, 2014)'
_computing_structure_refinement 'SHELXL-2014/7 (Sheldrick, 2014)'
_computing_structure_solution 'SHELXT-2014/5 (Sheldrick, 2014)'
_diffrn_ambient_temperature 123(2)
_diffrn_detector_area_resol_mean 10
_diffrn_measured_fraction_theta_full 0.997
_diffrn_measured_fraction_theta_max 0.997
_diffrn_measurement_device_type 'Rigaku R-AXIS RAPID Imaging Plate'
_diffrn_measurement_method \w
_diffrn_radiation_type MoK\a
_diffrn_radiation_wavelength 0.71069
_diffrn_reflns_av_R_equivalents 0.0661
_diffrn_reflns_av_unetI/netI 0.0548
_diffrn_reflns_Laue_measured_fraction_full 0.997
_diffrn_reflns_Laue_measured_fraction_max 0.997
_diffrn_reflns_limit_h_max 13
_diffrn_reflns_limit_h_min -13
_diffrn_reflns_limit_k_max 44
_diffrn_reflns_limit_k_min -44
_diffrn_reflns_limit_l_max 14
_diffrn_reflns_limit_l_min -14
_diffrn_reflns_number 38688
_diffrn_reflns_point_group_measured_fraction_full 0.997
_diffrn_reflns_point_group_measured_fraction_max 0.997
_diffrn_reflns_theta_full 25.240
_diffrn_reflns_theta_max 27.479
_diffrn_reflns_theta_min 3.034
_diffrn_source 'Rigaku Rotating Anode Ultrax18'
_exptl_absorpt_coefficient_mu 0.798
_exptl_absorpt_correction_T_max 1.0000
_exptl_absorpt_correction_T_min 0.5729
_exptl_absorpt_correction_type empirical
_exptl_absorpt_process_details 'ABSCOR (Rigaku, 1995)'
_exptl_crystal_colour orange
_exptl_crystal_density_diffrn 1.359
_exptl_crystal_density_meas ?
_exptl_crystal_description block
_exptl_crystal_F_000 1696
_exptl_crystal_size_max 0.173
_exptl_crystal_size_mid 0.159
_exptl_crystal_size_min 0.106
_refine_diff_density_max 3.070
_refine_diff_density_min -1.694
_refine_diff_density_rms 0.127
_refine_ls_extinction_method none
_refine_ls_goodness_of_fit_ref 1.048
_refine_ls_hydrogen_treatment constr
_refine_ls_matrix_type full
_refine_ls_number_parameters 433
_refine_ls_number_reflns 9009
_refine_ls_number_restraints 0
_refine_ls_restrained_S_all 1.048
_refine_ls_R_factor_all 0.0672
_refine_ls_R_factor_gt 0.0499
_refine_ls_shift/su_max 0.002
_refine_ls_shift/su_mean 0.000
_refine_ls_structure_factor_coef Fsqd
_refine_ls_weighting_details 'w=1/[\s^2^(Fo^2^)+18.1642P] where P=(Fo^2^+2Fc^2^)/3'
_refine_ls_weighting_scheme calc
_refine_ls_wR_factor_gt 0.0913
_refine_ls_wR_factor_ref 0.0987
_reflns_Friedel_coverage 0.000
_reflns_number_gt 7227
_reflns_number_total 9009
_reflns_threshold_expression 'I > 2\s(I)'
_cod_data_source_file d3dt03187j5.cif
_cod_data_source_block 5a
_cod_depositor_comments
;
The following automatic conversions were performed:

data item '_exptl_absorpt_correction_type' value 'Empirical' was
changed to 'empirical' in accordance with the
/home/data/users/saulius/crontab/automatic-downloads/rss-feeds/RSC/lib/dictionaries/cif_core.dic
dictionary named 'cif_core.dic' version 2.4.2 last updated on
2011-04-26.

data item '_exptl_crystal_density_meas' value 'not measured' was
changed to '?' -- the value is perceived as not measured.

Automatic conversion script
Id: cif_fix_values 8170 2020-07-09 18:12:32Z antanas 
;
_cod_original_sg_symbol_H-M 'P 21/n'
_cod_database_code 7714274
_shelx_shelxl_version_number 2014/7
_shelx_space_group_comment
;
The symmetry employed for this shelxl refinement is uniquely defined
by the following loop, which should always be used as a source of
symmetry information in preference to the above space-group names.
They are only intended as comments.
;
_shelx_estimated_absorpt_t_min 0.874
_shelx_estimated_absorpt_t_max 0.920

loop_
_space_group_symop_operation_xyz
'x, y, z'
'x+1/2, -y+1/2, z+1/2'
'-x, -y, -z'
'-x-1/2, y-1/2, -z-1/2'

loop_
_atom_site_label
_atom_site_type_symbol
_atom_site_fract_x
_atom_site_fract_y
_atom_site_fract_z
_atom_site_U_iso_or_equiv
_atom_site_adp_type
_atom_site_occupancy
_atom_site_site_symmetry_order
_atom_site_calc_flag
_atom_site_refinement_flags_posn
_atom_site_refinement_flags_adp
_atom_site_refinement_flags_occupancy
_atom_site_disorder_assembly
_atom_site_disorder_group
Ru1 Ru 0.53120(3) 0.60827(2) 0.28755(3) 0.01565(8) Uani 1 1 d . . . . .
Ru2 Ru 0.70700(3) 0.63960(2) 0.49092(3) 0.01576(8) Uani 1 1 d . . . . .
N1 N 0.5783(3) 0.58723(9) 0.4576(3) 0.0202(7) Uani 1 1 d . . . . .
N2 N 0.5105(3) 0.65466(9) 0.4031(3) 0.0196(7) Uani 1 1 d . . . . .
C1 C 0.5481(4) 0.60842(11) 0.5573(4) 0.0198(8) Uani 1 1 d . . . . .
C2 C 0.5386(4) 0.58270(12) 0.6662(4) 0.0268(9) Uani 1 1 d . . . . .
H2A H 0.4487 0.5759 0.6736 0.032 Uiso 1 1 calc R U . . .
H2B H 0.5775 0.5955 0.7425 0.032 Uiso 1 1 calc R U . . .
C3 C 0.6148(5) 0.54647(13) 0.6361(4) 0.0306(10) Uani 1 1 d . . . . .
H3A H 0.5795 0.5222 0.6683 0.037 Uiso 1 1 calc R U . . .
H3B H 0.7058 0.5490 0.6703 0.037 Uiso 1 1 calc R U . . .
C4 C 0.5996(5) 0.54599(11) 0.4966(4) 0.0270(10) Uani 1 1 d . . . . .
H4A H 0.6775 0.5354 0.4672 0.032 Uiso 1 1 calc R U . . .
H4B H 0.5259 0.5294 0.4640 0.032 Uiso 1 1 calc R U . . .
C5 C 0.5103(4) 0.64680(11) 0.5268(3) 0.0189(8) Uani 1 1 d . . . . .
C6 C 0.4563(4) 0.68003(12) 0.5934(4) 0.0247(9) Uani 1 1 d . . . . .
H6A H 0.5058 0.6843 0.6746 0.030 Uiso 1 1 calc R U . . .
H6B H 0.3655 0.6754 0.6031 0.030 Uiso 1 1 calc R U . . .
C7 C 0.4711(5) 0.71458(12) 0.5073(4) 0.0265(9) Uani 1 1 d . . . . .
H7A H 0.4035 0.7345 0.5117 0.032 Uiso 1 1 calc R U . . .
H7B H 0.5558 0.7273 0.5263 0.032 Uiso 1 1 calc R U . . .
C8 C 0.4577(4) 0.69481(11) 0.3832(4) 0.0229(9) Uani 1 1 d . . . . .
H8A H 0.3667 0.6936 0.3479 0.027 Uiso 1 1 calc R U . . .
H8B H 0.5055 0.7096 0.3267 0.027 Uiso 1 1 calc R U . . .
C9 C 0.5818(4) 0.56869(11) 0.1441(4) 0.0180(8) Uani 1 1 d . . . . .
C10 C 0.5642(4) 0.60800(11) 0.0990(4) 0.0194(8) Uani 1 1 d . . . . .
H10 H 0.6291 0.6232 0.0694 0.023 Uiso 1 1 calc R U . . .
C11 C 0.4372(4) 0.62151(11) 0.1042(4) 0.0186(8) Uani 1 1 d . . . . .
C12 C 0.3721(4) 0.58960(11) 0.1624(4) 0.0167(8) Uani 1 1 d . . . . .
C13 C 0.4632(4) 0.55798(11) 0.1821(4) 0.0174(8) Uani 1 1 d . . . . .
H13 H 0.4461 0.5332 0.2161 0.021 Uiso 1 1 calc R U . . .
C14 C 0.6956(4) 0.54195(12) 0.1342(4) 0.0222(9) Uani 1 1 d . . . . .
C15 C 0.7138(5) 0.53820(15) -0.0004(4) 0.0388(12) Uani 1 1 d . . . . .
H15A H 0.7879 0.5215 -0.0080 0.058 Uiso 1 1 calc R U . . .
H15B H 0.7278 0.5644 -0.0336 0.058 Uiso 1 1 calc R U . . .
H15C H 0.6373 0.5264 -0.0456 0.058 Uiso 1 1 calc R U . . .
C16 C 0.6731(5) 0.50069(13) 0.1829(5) 0.0372(12) Uani 1 1 d . . . . .
H16A H 0.7454 0.4837 0.1709 0.056 Uiso 1 1 calc R U . . .
H16B H 0.5945 0.4897 0.1391 0.056 Uiso 1 1 calc R U . . .
H16C H 0.6650 0.5023 0.2701 0.056 Uiso 1 1 calc R U . . .
C17 C 0.8164(4) 0.55929(14) 0.2041(5) 0.0345(11) Uani 1 1 d . . . . .
H17A H 0.8880 0.5412 0.1995 0.052 Uiso 1 1 calc R U . . .
H17B H 0.8038 0.5631 0.2896 0.052 Uiso 1 1 calc R U . . .
H17C H 0.8350 0.5847 0.1683 0.052 Uiso 1 1 calc R U . . .
C18 C 0.3903(4) 0.65866(12) 0.0321(4) 0.0228(9) Uani 1 1 d . . . . .
C19 C 0.3551(5) 0.64570(13) -0.1008(4) 0.0311(10) Uani 1 1 d . . . . .
H19A H 0.3238 0.6684 -0.1504 0.047 Uiso 1 1 calc R U . . .
H19B H 0.2882 0.6255 -0.1053 0.047 Uiso 1 1 calc R U . . .
H19C H 0.4307 0.6348 -0.1317 0.047 Uiso 1 1 calc R U . . .
C20 C 0.4996(4) 0.68888(12) 0.0381(4) 0.0293(10) Uani 1 1 d . . . . .
H20A H 0.4672 0.7136 0.0001 0.044 Uiso 1 1 calc R U . . .
H20B H 0.5677 0.6786 -0.0055 0.044 Uiso 1 1 calc R U . . .
H20C H 0.5336 0.6937 0.1234 0.044 Uiso 1 1 calc R U . . .
C21 C 0.2763(4) 0.68023(12) 0.0727(4) 0.0270(9) Uani 1 1 d . . . . .
H21A H 0.2575 0.7037 0.0221 0.041 Uiso 1 1 calc R U . . .
H21B H 0.2964 0.6881 0.1582 0.041 Uiso 1 1 calc R U . . .
H21C H 0.2018 0.6628 0.0638 0.041 Uiso 1 1 calc R U . . .
C22 C 0.2350(4) 0.58375(11) 0.1891(4) 0.0197(8) Uani 1 1 d . . . . .
C23 C 0.1448(4) 0.58199(13) 0.0689(4) 0.0276(9) Uani 1 1 d . . . . .
H23A H 0.1439 0.6076 0.0280 0.041 Uiso 1 1 calc R U . . .
H23B H 0.0583 0.5755 0.0858 0.041 Uiso 1 1 calc R U . . .
H23C H 0.1745 0.5617 0.0161 0.041 Uiso 1 1 calc R U . . .
C24 C 0.1936(4) 0.61535(12) 0.2746(4) 0.0270(9) Uani 1 1 d . . . . .
H24A H 0.1958 0.6412 0.2358 0.040 Uiso 1 1 calc R U . . .
H24B H 0.2518 0.6153 0.3511 0.040 Uiso 1 1 calc R U . . .
H24C H 0.1065 0.6098 0.2917 0.040 Uiso 1 1 calc R U . . .
C25 C 0.2218(4) 0.54445(13) 0.2551(4) 0.0270(9) Uani 1 1 d . . . . .
H25A H 0.1342 0.5417 0.2746 0.040 Uiso 1 1 calc R U . . .
H25B H 0.2815 0.5439 0.3306 0.040 Uiso 1 1 calc R U . . .
H25C H 0.2411 0.5227 0.2023 0.040 Uiso 1 1 calc R U . . .
C26 C 0.8592(4) 0.67507(11) 0.4196(4) 0.0193(8) Uani 1 1 d . . . . .
C27 C 0.9024(4) 0.63633(12) 0.4478(3) 0.0196(8) Uani 1 1 d . . . . .
H27 H 0.9267 0.6182 0.3896 0.023 Uiso 1 1 calc R U . . .
C28 C 0.9050(4) 0.62790(12) 0.5755(4) 0.0200(8) Uani 1 1 d . . . . .
C29 C 0.8566(4) 0.66311(11) 0.6288(3) 0.0184(8) Uani 1 1 d . . . . .
C30 C 0.8281(4) 0.69074(12) 0.5315(4) 0.0214(8) Uani 1 1 d . . . . .
H30 H 0.7931 0.7162 0.5405 0.026 Uiso 1 1 calc R U . . .
C31 C 0.8698(4) 0.69805(12) 0.3041(4) 0.0221(9) Uani 1 1 d . . . . .
C32 C 0.8502(4) 0.67175(12) 0.1919(4) 0.0277(10) Uani 1 1 d . . . . .
H32A H 0.8562 0.6876 0.1188 0.042 Uiso 1 1 calc R U . . .
H32B H 0.7657 0.6594 0.1859 0.042 Uiso 1 1 calc R U . . .
H32C H 0.9160 0.6513 0.1986 0.042 Uiso 1 1 calc R U . . .
C33 C 1.0066(4) 0.71495(12) 0.3163(4) 0.0276(10) Uani 1 1 d . . . . .
H33A H 1.0184 0.7296 0.2422 0.041 Uiso 1 1 calc R U . . .
H33B H 1.0685 0.6933 0.3275 0.041 Uiso 1 1 calc R U . . .
H33C H 1.0198 0.7326 0.3868 0.041 Uiso 1 1 calc R U . . .
C34 C 0.7745(5) 0.73203(13) 0.2883(4) 0.0306(10) Uani 1 1 d . . . . .
H34A H 0.7848 0.7465 0.2136 0.046 Uiso 1 1 calc R U . . .
H34B H 0.7899 0.7498 0.3585 0.046 Uiso 1 1 calc R U . . .
H34C H 0.6874 0.7216 0.2826 0.046 Uiso 1 1 calc R U . . .
C35 C 0.9872(4) 0.59280(12) 0.6272(4) 0.0260(9) Uani 1 1 d . . . . .
C36 C 0.9663(5) 0.55716(13) 0.5410(4) 0.0337(11) Uani 1 1 d . . . . .
H36A H 0.9916 0.5641 0.4615 0.050 Uiso 1 1 calc R U . . .
H36B H 0.8758 0.5497 0.5309 0.050 Uiso 1 1 calc R U . . .
H36C H 1.0180 0.5350 0.5757 0.050 Uiso 1 1 calc R U . . .
C37 C 0.9689(5) 0.57761(13) 0.7541(4) 0.0321(11) Uani 1 1 d . . . . .
H37A H 0.8810 0.5682 0.7534 0.048 Uiso 1 1 calc R U . . .
H37B H 0.9855 0.5990 0.8136 0.048 Uiso 1 1 calc R U . . .
H37C H 1.0284 0.5559 0.7765 0.048 Uiso 1 1 calc R U . . .
C38 C 1.1269(5) 0.60582(15) 0.6311(4) 0.0364(11) Uani 1 1 d . . . . .
H38A H 1.1434 0.6134 0.5491 0.055 Uiso 1 1 calc R U . . .
H38B H 1.1834 0.5840 0.6606 0.055 Uiso 1 1 calc R U . . .
H38C H 1.1431 0.6284 0.6863 0.055 Uiso 1 1 calc R U . . .
C39 C 0.8490(4) 0.67584(12) 0.7609(4) 0.0221(9) Uani 1 1 d . . . . .
C40 C 0.9863(4) 0.68124(14) 0.8267(4) 0.0310(10) Uani 1 1 d . . . . .
H40A H 0.9827 0.6917 0.9088 0.047 Uiso 1 1 calc R U . . .
H40B H 1.0329 0.6997 0.7806 0.047 Uiso 1 1 calc R U . . .
H40C H 1.0303 0.6558 0.8324 0.047 Uiso 1 1 calc R U . . .
C41 C 0.7736(4) 0.64715(13) 0.8311(4) 0.0277(9) Uani 1 1 d . . . . .
H41A H 0.7888 0.6533 0.9183 0.042 Uiso 1 1 calc R U . . .
H41B H 0.8015 0.6201 0.8178 0.042 Uiso 1 1 calc R U . . .
H41C H 0.6823 0.6496 0.8022 0.042 Uiso 1 1 calc R U . . .
C42 C 0.7836(4) 0.71589(13) 0.7641(4) 0.0285(10) Uani 1 1 d . . . . .
H42A H 0.7716 0.7223 0.8483 0.043 Uiso 1 1 calc R U . . .
H42B H 0.7003 0.7150 0.7136 0.043 Uiso 1 1 calc R U . . .
H42C H 0.8369 0.7361 0.7326 0.043 Uiso 1 1 calc R U . . .

loop_
_atom_site_aniso_label
_atom_site_aniso_U_11
_atom_site_aniso_U_22
_atom_site_aniso_U_33
_atom_site_aniso_U_23
_atom_site_aniso_U_13
_atom_site_aniso_U_12
Ru1 0.01263(15) 0.01449(15) 0.01936(16) 0.00105(11) 0.00020(12) 0.00073(11)
Ru2 0.01784(17) 0.01562(15) 0.01332(15) -0.00092(11) 0.00002(12) 0.00278(12)
N1 0.0202(18) 0.0202(17) 0.0209(18) -0.0002(13) 0.0054(14) -0.0010(13)
N2 0.0162(18) 0.0231(17) 0.0197(17) 0.0032(13) 0.0034(14) 0.0049(13)
C1 0.016(2) 0.022(2) 0.022(2) 0.0016(15) 0.0044(16) -0.0013(15)
C2 0.029(2) 0.031(2) 0.021(2) 0.0049(17) 0.0050(18) -0.0035(18)
C3 0.038(3) 0.026(2) 0.027(2) 0.0079(17) 0.000(2) 0.0009(19)
C4 0.036(3) 0.016(2) 0.028(2) 0.0046(16) 0.001(2) 0.0031(17)
C5 0.016(2) 0.026(2) 0.0162(19) 0.0011(15) 0.0057(15) -0.0003(15)
C6 0.026(2) 0.029(2) 0.019(2) -0.0031(16) 0.0045(18) 0.0046(17)
C7 0.033(3) 0.024(2) 0.022(2) -0.0017(16) 0.0037(19) 0.0095(18)
C8 0.027(2) 0.020(2) 0.022(2) 0.0019(15) 0.0040(18) 0.0073(16)
C9 0.015(2) 0.0180(19) 0.021(2) -0.0043(14) 0.0016(16) -0.0002(14)
C10 0.016(2) 0.0187(19) 0.023(2) 0.0000(15) 0.0030(16) -0.0005(15)
C11 0.0136(19) 0.0186(19) 0.023(2) 0.0011(15) 0.0010(16) 0.0038(14)
C12 0.0091(18) 0.0191(19) 0.021(2) -0.0024(14) -0.0010(15) 0.0001(14)
C13 0.017(2) 0.0130(18) 0.022(2) -0.0038(14) 0.0012(16) -0.0027(14)
C14 0.017(2) 0.022(2) 0.028(2) -0.0007(16) 0.0057(17) 0.0033(15)
C15 0.041(3) 0.045(3) 0.032(3) -0.006(2) 0.006(2) 0.014(2)
C16 0.032(3) 0.026(2) 0.055(3) 0.006(2) 0.010(2) 0.0077(19)
C17 0.015(2) 0.038(3) 0.050(3) -0.013(2) 0.002(2) 0.0074(18)
C18 0.023(2) 0.020(2) 0.025(2) 0.0040(16) 0.0019(17) -0.0008(16)
C19 0.037(3) 0.034(2) 0.022(2) 0.0040(18) 0.000(2) 0.008(2)
C20 0.024(2) 0.025(2) 0.038(3) 0.0109(18) 0.001(2) 0.0030(17)
C21 0.024(2) 0.022(2) 0.034(3) 0.0017(17) -0.0014(19) 0.0057(17)
C22 0.014(2) 0.023(2) 0.022(2) -0.0014(15) 0.0044(16) 0.0005(15)
C23 0.018(2) 0.034(2) 0.030(2) 0.0000(18) -0.0017(18) -0.0036(17)
C24 0.022(2) 0.029(2) 0.031(2) -0.0033(18) 0.0078(19) 0.0060(17)
C25 0.017(2) 0.033(2) 0.032(2) 0.0049(18) 0.0072(18) -0.0010(17)
C26 0.017(2) 0.021(2) 0.020(2) -0.0006(15) 0.0011(16) -0.0006(15)
C27 0.016(2) 0.025(2) 0.0170(19) -0.0036(15) 0.0013(15) -0.0006(15)
C28 0.016(2) 0.026(2) 0.017(2) -0.0032(15) -0.0029(16) 0.0016(15)
C29 0.017(2) 0.0210(19) 0.0160(19) -0.0043(14) -0.0015(15) -0.0011(15)
C30 0.024(2) 0.021(2) 0.019(2) -0.0035(15) 0.0039(17) -0.0019(16)
C31 0.024(2) 0.022(2) 0.021(2) 0.0004(15) 0.0049(17) -0.0023(16)
C32 0.033(3) 0.027(2) 0.023(2) 0.0008(17) 0.0035(19) -0.0020(18)
C33 0.029(3) 0.026(2) 0.029(2) -0.0043(17) 0.0072(19) -0.0066(17)
C34 0.033(3) 0.030(2) 0.029(2) 0.0074(18) 0.006(2) 0.0039(19)
C35 0.028(2) 0.029(2) 0.019(2) -0.0019(16) -0.0043(18) 0.0074(18)
C36 0.038(3) 0.030(2) 0.032(3) -0.0032(19) -0.002(2) 0.014(2)
C37 0.036(3) 0.033(2) 0.025(2) 0.0020(18) -0.005(2) 0.011(2)
C38 0.027(3) 0.050(3) 0.030(3) -0.003(2) -0.002(2) 0.010(2)
C39 0.021(2) 0.027(2) 0.018(2) -0.0065(16) 0.0012(16) 0.0014(16)
C40 0.024(2) 0.041(3) 0.026(2) -0.0094(19) -0.0031(19) -0.0029(19)
C41 0.026(2) 0.037(2) 0.020(2) -0.0004(17) 0.0034(18) -0.0003(18)
C42 0.030(3) 0.031(2) 0.024(2) -0.0103(17) 0.0021(19) 0.0028(19)

loop_
_atom_type_symbol
_atom_type_description
_atom_type_scat_dispersion_real
_atom_type_scat_dispersion_imag
_atom_type_scat_source
C C 0.0033 0.0016 'International Tables Vol C Tables 4.2.6.8 and 6.1.1.4'
H H 0.0000 0.0000 'International Tables Vol C Tables 4.2.6.8 and 6.1.1.4'
N N 0.0061 0.0033 'International Tables Vol C Tables 4.2.6.8 and 6.1.1.4'
Ru Ru -1.2594 0.8363 'International Tables Vol C Tables 4.2.6.8 and 6.1.1.4'

loop_
_geom_angle_atom_site_label_1
_geom_angle_atom_site_label_2
_geom_angle_atom_site_label_3
_geom_angle
_geom_angle_site_symmetry_1
_geom_angle_site_symmetry_3
_geom_angle_publ_flag
N1 Ru1 N2 74.03(13) . . ?
N1 Ru1 C12 125.51(14) . . ?
N2 Ru1 C12 119.59(14) . . ?
N1 Ru1 C13 104.56(14) . . ?
N2 Ru1 C13 153.48(14) . . ?
C12 Ru1 C13 39.38(14) . . ?
N1 Ru1 C10 148.20(14) . . ?
N2 Ru1 C10 130.28(13) . . ?
C12 Ru1 C10 65.30(15) . . ?
C13 Ru1 C10 63.52(15) . . ?
N1 Ru1 C11 165.30(14) . . ?
N2 Ru1 C11 110.30(13) . . ?
C12 Ru1 C11 39.89(14) . . ?
C13 Ru1 C11 65.03(14) . . ?
C10 Ru1 C11 38.29(14) . . ?
N1 Ru1 C9 113.80(14) . . ?
N2 Ru1 C9 166.39(14) . . ?
C12 Ru1 C9 65.99(14) . . ?
C13 Ru1 C9 38.14(14) . . ?
C10 Ru1 C9 38.29(14) . . ?
C11 Ru1 C9 65.14(14) . . ?
N1 Ru1 Ru2 49.81(9) . . ?
N2 Ru1 Ru2 49.59(9) . . ?
C12 Ru1 Ru2 167.58(10) . . ?
C13 Ru1 Ru2 147.62(10) . . ?
C10 Ru1 Ru2 125.41(11) . . ?
C11 Ru1 Ru2 143.68(10) . . ?
C9 Ru1 Ru2 126.05(10) . . ?
C30 Ru2 C5 115.02(15) . . ?
C30 Ru2 C27 62.40(15) . . ?
C5 Ru2 C27 175.90(15) . . ?
C30 Ru2 C1 140.77(15) . . ?
C5 Ru2 C1 37.19(14) . . ?
C27 Ru2 C1 146.79(15) . . ?
C30 Ru2 C29 38.19(14) . . ?
C5 Ru2 C29 116.74(15) . . ?
C27 Ru2 C29 63.53(14) . . ?
C1 Ru2 C29 117.14(15) . . ?
C30 Ru2 C28 63.67(15) . . ?
C5 Ru2 C28 144.49(15) . . ?
C27 Ru2 C28 38.22(14) . . ?
C1 Ru2 C28 119.60(15) . . ?
C29 Ru2 C28 38.45(14) . . ?
C30 Ru2 C26 37.73(14) . . ?
C5 Ru2 C26 138.63(14) . . ?
C27 Ru2 C26 37.38(14) . . ?
C1 Ru2 C26 175.79(15) . . ?
C29 Ru2 C26 64.12(15) . . ?
C28 Ru2 C26 64.07(15) . . ?
C30 Ru2 N2 113.37(14) . . ?
C5 Ru2 N2 36.82(13) . . ?
C27 Ru2 N2 140.23(13) . . ?
C1 Ru2 N2 63.13(13) . . ?
C29 Ru2 N2 139.69(13) . . ?
C28 Ru2 N2 176.91(14) . . ?
C26 Ru2 N2 113.14(13) . . ?
C30 Ru2 N1 177.22(14) . . ?
C5 Ru2 N1 63.04(13) . . ?
C27 Ru2 N1 119.66(13) . . ?
C1 Ru2 N1 36.50(13) . . ?
C29 Ru2 N1 140.23(13) . . ?
C28 Ru2 N1 116.55(13) . . ?
C26 Ru2 N1 145.05(13) . . ?
N2 Ru2 N1 66.45(12) . . ?
C30 Ru2 Ru1 138.51(11) . . ?
C5 Ru2 Ru1 69.82(10) . . ?
C27 Ru2 Ru1 109.76(10) . . ?
C1 Ru2 Ru1 69.16(11) . . ?
C29 Ru2 Ru1 173.12(11) . . ?
C28 Ru2 Ru1 136.98(10) . . ?
C26 Ru2 Ru1 109.81(10) . . ?
N2 Ru2 Ru1 44.52(8) . . ?
N1 Ru2 Ru1 43.40(9) . . ?
C1 N1 C4 107.6(3) . . ?
C1 N1 Ru1 120.2(3) . . ?
C4 N1 Ru1 128.4(3) . . ?
C1 N1 Ru2 69.7(2) . . ?
C4 N1 Ru2 129.8(3) . . ?
Ru1 N1 Ru2 86.78(12) . . ?
C5 N2 C8 105.9(3) . . ?
C5 N2 Ru1 118.5(2) . . ?
C8 N2 Ru1 133.0(3) . . ?
C5 N2 Ru2 69.4(2) . . ?
C8 N2 Ru2 126.0(3) . . ?
Ru1 N2 Ru2 85.89(12) . . ?
N1 C1 C5 112.4(3) . . ?
N1 C1 C2 112.4(3) . . ?
C5 C1 C2 133.8(4) . . ?
N1 C1 Ru2 73.8(2) . . ?
C5 C1 Ru2 71.0(2) . . ?
C2 C1 Ru2 133.1(3) . . ?
C1 C2 C3 101.6(3) . . ?
C1 C2 H2A 111.4 . . ?
C3 C2 H2A 111.4 . . ?
C1 C2 H2B 111.4 . . ?
C3 C2 H2B 111.4 . . ?
H2A C2 H2B 109.3 . . ?
C2 C3 C4 103.8(3) . . ?
C2 C3 H3A 111.0 . . ?
C4 C3 H3A 111.0 . . ?
C2 C3 H3B 111.0 . . ?
C4 C3 H3B 111.0 . . ?
H3A C3 H3B 109.0 . . ?
N1 C4 C3 106.1(3) . . ?
N1 C4 H4A 110.5 . . ?
C3 C4 H4A 110.5 . . ?
N1 C4 H4B 110.5 . . ?
C3 C4 H4B 110.5 . . ?
H4A C4 H4B 108.7 . . ?
C1 C5 N2 112.4(3) . . ?
C1 C5 C6 134.5(4) . . ?
N2 C5 C6 112.8(3) . . ?
C1 C5 Ru2 71.8(2) . . ?
N2 C5 Ru2 73.8(2) . . ?
C6 C5 Ru2 127.3(3) . . ?
C5 C6 C7 101.2(3) . . ?
C5 C6 H6A 111.5 . . ?
C7 C6 H6A 111.5 . . ?
C5 C6 H6B 111.5 . . ?
C7 C6 H6B 111.5 . . ?
H6A C6 H6B 109.3 . . ?
C8 C7 C6 102.6(3) . . ?
C8 C7 H7A 111.2 . . ?
C6 C7 H7A 111.2 . . ?
C8 C7 H7B 111.2 . . ?
C6 C7 H7B 111.2 . . ?
H7A C7 H7B 109.2 . . ?
N2 C8 C7 106.5(3) . . ?
N2 C8 H8A 110.4 . . ?
C7 C8 H8A 110.4 . . ?
N2 C8 H8B 110.4 . . ?
C7 C8 H8B 110.4 . . ?
H8A C8 H8B 108.6 . . ?
C13 C9 C10 105.2(3) . . ?
C13 C9 C14 127.1(3) . . ?
C10 C9 C14 127.0(4) . . ?
C13 C9 Ru1 68.7(2) . . ?
C10 C9 Ru1 69.4(2) . . ?
C14 C9 Ru1 133.2(3) . . ?
C11 C10 C9 111.6(3) . . ?
C11 C10 Ru1 72.0(2) . . ?
C9 C10 Ru1 72.3(2) . . ?
C11 C10 H10 124.2 . . ?
C9 C10 H10 124.2 . . ?
Ru1 C10 H10 123.0 . . ?
C10 C11 C12 105.9(3) . . ?
C10 C11 C18 119.0(3) . . ?
C12 C11 C18 133.8(3) . . ?
C10 C11 Ru1 69.7(2) . . ?
C12 C11 Ru1 68.0(2) . . ?
C18 C11 Ru1 136.5(3) . . ?
C13 C12 C11 106.0(3) . . ?
C13 C12 C22 120.3(3) . . ?
C11 C12 C22 133.3(3) . . ?
C13 C12 Ru1 70.6(2) . . ?
C11 C12 Ru1 72.1(2) . . ?
C22 C12 Ru1 126.9(3) . . ?
C9 C13 C12 111.2(3) . . ?
C9 C13 Ru1 73.1(2) . . ?
C12 C13 Ru1 70.0(2) . . ?
C9 C13 H13 124.4 . . ?
C12 C13 H13 124.4 . . ?
Ru1 C13 H13 124.0 . . ?
C9 C14 C17 110.5(3) . . ?
C9 C14 C15 108.6(4) . . ?
C17 C14 C15 109.0(4) . . ?
C9 C14 C16 111.2(3) . . ?
C17 C14 C16 109.4(4) . . ?
C15 C14 C16 108.1(4) . . ?
C14 C15 H15A 109.5 . . ?
C14 C15 H15B 109.5 . . ?
H15A C15 H15B 109.5 . . ?
C14 C15 H15C 109.5 . . ?
H15A C15 H15C 109.5 . . ?
H15B C15 H15C 109.5 . . ?
C14 C16 H16A 109.5 . . ?
C14 C16 H16B 109.5 . . ?
H16A C16 H16B 109.5 . . ?
C14 C16 H16C 109.5 . . ?
H16A C16 H16C 109.5 . . ?
H16B C16 H16C 109.5 . . ?
C14 C17 H17A 109.5 . . ?
C14 C17 H17B 109.5 . . ?
H17A C17 H17B 109.5 . . ?
C14 C17 H17C 109.5 . . ?
H17A C17 H17C 109.5 . . ?
H17B C17 H17C 109.5 . . ?
C21 C18 C19 108.4(4) . . ?
C21 C18 C11 117.1(3) . . ?
C19 C18 C11 106.5(3) . . ?
C21 C18 C20 106.4(3) . . ?
C19 C18 C20 108.7(4) . . ?
C11 C18 C20 109.6(3) . . ?
C18 C19 H19A 109.5 . . ?
C18 C19 H19B 109.5 . . ?
H19A C19 H19B 109.5 . . ?
C18 C19 H19C 109.5 . . ?
H19A C19 H19C 109.5 . . ?
H19B C19 H19C 109.5 . . ?
C18 C20 H20A 109.5 . . ?
C18 C20 H20B 109.5 . . ?
H20A C20 H20B 109.5 . . ?
C18 C20 H20C 109.5 . . ?
H20A C20 H20C 109.5 . . ?
H20B C20 H20C 109.5 . . ?
C18 C21 H21A 109.5 . . ?
C18 C21 H21B 109.5 . . ?
H21A C21 H21B 109.5 . . ?
C18 C21 H21C 109.5 . . ?
H21A C21 H21C 109.5 . . ?
H21B C21 H21C 109.5 . . ?
C12 C22 C24 112.4(3) . . ?
C12 C22 C23 109.6(3) . . ?
C24 C22 C23 111.6(3) . . ?
C12 C22 C25 110.6(3) . . ?
C24 C22 C25 105.4(3) . . ?
C23 C22 C25 107.1(3) . . ?
C22 C23 H23A 109.5 . . ?
C22 C23 H23B 109.5 . . ?
H23A C23 H23B 109.5 . . ?
C22 C23 H23C 109.5 . . ?
H23A C23 H23C 109.5 . . ?
H23B C23 H23C 109.5 . . ?
C22 C24 H24A 109.5 . . ?
C22 C24 H24B 109.5 . . ?
H24A C24 H24B 109.5 . . ?
C22 C24 H24C 109.5 . . ?
H24A C24 H24C 109.5 . . ?
H24B C24 H24C 109.5 . . ?
C22 C25 H25A 109.5 . . ?
C22 C25 H25B 109.5 . . ?
H25A C25 H25B 109.5 . . ?
C22 C25 H25C 109.5 . . ?
H25A C25 H25C 109.5 . . ?
H25B C25 H25C 109.5 . . ?
C27 C26 C30 105.1(3) . . ?
C27 C26 C31 127.5(4) . . ?
C30 C26 C31 126.3(3) . . ?
C27 C26 Ru2 69.3(2) . . ?
C30 C26 Ru2 68.8(2) . . ?
C31 C26 Ru2 135.3(3) . . ?
C26 C27 C28 111.5(3) . . ?
C26 C27 Ru2 73.3(2) . . ?
C28 C27 Ru2 72.2(2) . . ?
C26 C27 H27 124.3 . . ?
C28 C27 H27 124.3 . . ?
Ru2 C27 H27 121.8 . . ?
C27 C28 C29 105.7(3) . . ?
C27 C28 C35 117.2(3) . . ?
C29 C28 C35 134.2(3) . . ?
C27 C28 Ru2 69.6(2) . . ?
C29 C28 Ru2 70.3(2) . . ?
C35 C28 Ru2 138.8(3) . . ?
C30 C29 C28 106.6(3) . . ?
C30 C29 C39 119.9(3) . . ?
C28 C29 C39 132.9(4) . . ?
C30 C29 Ru2 69.7(2) . . ?
C28 C29 Ru2 71.3(2) . . ?
C39 C29 Ru2 129.9(3) . . ?
C26 C30 C29 111.0(3) . . ?
C26 C30 Ru2 73.5(2) . . ?
C29 C30 Ru2 72.1(2) . . ?
C26 C30 H30 124.5 . . ?
C29 C30 H30 124.5 . . ?
Ru2 C30 H30 121.5 . . ?
C26 C31 C32 111.6(3) . . ?
C26 C31 C34 111.6(3) . . ?
C32 C31 C34 109.3(4) . . ?
C26 C31 C33 106.7(3) . . ?
C32 C31 C33 108.5(4) . . ?
C34 C31 C33 109.0(3) . . ?
C31 C32 H32A 109.5 . . ?
C31 C32 H32B 109.5 . . ?
H32A C32 H32B 109.5 . . ?
C31 C32 H32C 109.5 . . ?
H32A C32 H32C 109.5 . . ?
H32B C32 H32C 109.5 . . ?
C31 C33 H33A 109.5 . . ?
C31 C33 H33B 109.5 . . ?
H33A C33 H33B 109.5 . . ?
C31 C33 H33C 109.5 . . ?
H33A C33 H33C 109.5 . . ?
H33B C33 H33C 109.5 . . ?
C31 C34 H34A 109.5 . . ?
C31 C34 H34B 109.5 . . ?
H34A C34 H34B 109.5 . . ?
C31 C34 H34C 109.5 . . ?
H34A C34 H34C 109.5 . . ?
H34B C34 H34C 109.5 . . ?
C37 C35 C38 107.7(4) . . ?
C37 C35 C36 106.1(4) . . ?
C38 C35 C36 107.8(4) . . ?
C37 C35 C28 118.0(4) . . ?
C38 C35 C28 106.3(4) . . ?
C36 C35 C28 110.4(3) . . ?
C35 C36 H36A 109.5 . . ?
C35 C36 H36B 109.5 . . ?
H36A C36 H36B 109.5 . . ?
C35 C36 H36C 109.5 . . ?
H36A C36 H36C 109.5 . . ?
H36B C36 H36C 109.5 . . ?
C35 C37 H37A 109.5 . . ?
C35 C37 H37B 109.5 . . ?
H37A C37 H37B 109.5 . . ?
C35 C37 H37C 109.5 . . ?
H37A C37 H37C 109.5 . . ?
H37B C37 H37C 109.5 . . ?
C35 C38 H38A 109.5 . . ?
C35 C38 H38B 109.5 . . ?
H38A C38 H38B 109.5 . . ?
C35 C38 H38C 109.5 . . ?
H38A C38 H38C 109.5 . . ?
H38B C38 H38C 109.5 . . ?
C42 C39 C41 106.8(4) . . ?
C42 C39 C29 110.6(3) . . ?
C41 C39 C29 113.4(3) . . ?
C42 C39 C40 106.4(3) . . ?
C41 C39 C40 110.7(4) . . ?
C29 C39 C40 108.7(3) . . ?
C39 C40 H40A 109.5 . . ?
C39 C40 H40B 109.5 . . ?
H40A C40 H40B 109.5 . . ?
C39 C40 H40C 109.5 . . ?
H40A C40 H40C 109.5 . . ?
H40B C40 H40C 109.5 . . ?
C39 C41 H41A 109.5 . . ?
C39 C41 H41B 109.5 . . ?
H41A C41 H41B 109.5 . . ?
C39 C41 H41C 109.5 . . ?
H41A C41 H41C 109.5 . . ?
H41B C41 H41C 109.5 . . ?
C39 C42 H42A 109.5 . . ?
C39 C42 H42B 109.5 . . ?
H42A C42 H42B 109.5 . . ?
C39 C42 H42C 109.5 . . ?
H42A C42 H42C 109.5 . . ?
H42B C42 H42C 109.5 . . ?

loop_
_geom_bond_atom_site_label_1
_geom_bond_atom_site_label_2
_geom_bond_distance
_geom_bond_site_symmetry_2
_geom_bond_publ_flag
Ru1 N1 2.015(3) . ?
Ru1 N2 2.058(3) . ?
Ru1 C12 2.132(4) . ?
Ru1 C13 2.140(4) . ?
Ru1 C10 2.158(4) . ?
Ru1 C11 2.188(4) . ?
Ru1 C9 2.197(4) . ?
Ru1 Ru2 2.9274(4) . ?
Ru2 C30 2.170(4) . ?
Ru2 C5 2.178(4) . ?
Ru2 C27 2.180(4) . ?
Ru2 C1 2.189(4) . ?
Ru2 C29 2.200(4) . ?
Ru2 C28 2.215(4) . ?
Ru2 C26 2.232(4) . ?
Ru2 N2 2.235(3) . ?
Ru2 N1 2.240(3) . ?
N1 C1 1.387(5) . ?
N1 C4 1.474(5) . ?
N2 C5 1.395(5) . ?
N2 C8 1.479(5) . ?
C1 C5 1.392(5) . ?
C1 C2 1.502(5) . ?
C2 C3 1.530(6) . ?
C2 H2A 0.9900 . ?
C2 H2B 0.9900 . ?
C3 C4 1.530(6) . ?
C3 H3A 0.9900 . ?
C3 H3B 0.9900 . ?
C4 H4A 0.9900 . ?
C4 H4B 0.9900 . ?
C5 C6 1.500(5) . ?
C6 C7 1.532(6) . ?
C6 H6A 0.9900 . ?
C6 H6B 0.9900 . ?
C7 C8 1.518(6) . ?
C7 H7A 0.9900 . ?
C7 H7B 0.9900 . ?
C8 H8A 0.9900 . ?
C8 H8B 0.9900 . ?
C9 C13 1.418(5) . ?
C9 C10 1.429(5) . ?
C9 C14 1.521(5) . ?
C10 C11 1.425(5) . ?
C10 H10 0.9500 . ?
C11 C12 1.475(5) . ?
C11 C18 1.539(5) . ?
C12 C13 1.439(5) . ?
C12 C22 1.527(5) . ?
C13 H13 0.9500 . ?
C14 C17 1.523(6) . ?
C14 C15 1.530(6) . ?
C14 C16 1.531(6) . ?
C15 H15A 0.9800 . ?
C15 H15B 0.9800 . ?
C15 H15C 0.9800 . ?
C16 H16A 0.9800 . ?
C16 H16B 0.9800 . ?
C16 H16C 0.9800 . ?
C17 H17A 0.9800 . ?
C17 H17B 0.9800 . ?
C17 H17C 0.9800 . ?
C18 C21 1.525(6) . ?
C18 C19 1.535(6) . ?
C18 C20 1.539(6) . ?
C19 H19A 0.9800 . ?
C19 H19B 0.9800 . ?
C19 H19C 0.9800 . ?
C20 H20A 0.9800 . ?
C20 H20B 0.9800 . ?
C20 H20C 0.9800 . ?
C21 H21A 0.9800 . ?
C21 H21B 0.9800 . ?
C21 H21C 0.9800 . ?
C22 C24 1.531(5) . ?
C22 C23 1.535(6) . ?
C22 C25 1.536(6) . ?
C23 H23A 0.9800 . ?
C23 H23B 0.9800 . ?
C23 H23C 0.9800 . ?
C24 H24A 0.9800 . ?
C24 H24B 0.9800 . ?
C24 H24C 0.9800 . ?
C25 H25A 0.9800 . ?
C25 H25B 0.9800 . ?
C25 H25C 0.9800 . ?
C26 C27 1.414(5) . ?
C26 C30 1.424(5) . ?
C26 C31 1.513(5) . ?
C27 C28 1.439(5) . ?
C27 H27 0.9500 . ?
C28 C29 1.454(5) . ?
C28 C35 1.541(6) . ?
C29 C30 1.430(5) . ?
C29 C39 1.536(5) . ?
C30 H30 0.9500 . ?
C31 C32 1.522(6) . ?
C31 C34 1.527(6) . ?
C31 C33 1.544(6) . ?
C32 H32A 0.9800 . ?
C32 H32B 0.9800 . ?
C32 H32C 0.9800 . ?
C33 H33A 0.9800 . ?
C33 H33B 0.9800 . ?
C33 H33C 0.9800 . ?
C34 H34A 0.9800 . ?
C34 H34B 0.9800 . ?
C34 H34C 0.9800 . ?
C35 C37 1.531(6) . ?
C35 C38 1.534(7) . ?
C35 C36 1.540(6) . ?
C36 H36A 0.9800 . ?
C36 H36B 0.9800 . ?
C36 H36C 0.9800 . ?
C37 H37A 0.9800 . ?
C37 H37B 0.9800 . ?
C37 H37C 0.9800 . ?
C38 H38A 0.9800 . ?
C38 H38B 0.9800 . ?
C38 H38C 0.9800 . ?
C39 C42 1.528(6) . ?
C39 C41 1.531(6) . ?
C39 C40 1.548(6) . ?
C40 H40A 0.9800 . ?
C40 H40B 0.9800 . ?
C40 H40C 0.9800 . ?
C41 H41A 0.9800 . ?
C41 H41B 0.9800 . ?
C41 H41C 0.9800 . ?
C42 H42A 0.9800 . ?
C42 H42B 0.9800 . ?
C42 H42C 0.9800 . ?

loop_
_geom_torsion_atom_site_label_1
_geom_torsion_atom_site_label_2
_geom_torsion_atom_site_label_3
_geom_torsion_atom_site_label_4
_geom_torsion
_geom_torsion_site_symmetry_1
_geom_torsion_site_symmetry_2
_geom_torsion_site_symmetry_3
_geom_torsion_site_symmetry_4
_geom_torsion_publ_flag
C4 N1 C1 C5 -172.4(4) . . . . ?
Ru1 N1 C1 C5 -12.6(5) . . . . ?
Ru2 N1 C1 C5 60.9(3) . . . . ?
C4 N1 C1 C2 -3.8(5) . . . . ?
Ru1 N1 C1 C2 156.0(3) . . . . ?
Ru2 N1 C1 C2 -130.5(3) . . . . ?
C4 N1 C1 Ru2 126.8(3) . . . . ?
Ru1 N1 C1 Ru2 -73.5(2) . . . . ?
N1 C1 C2 C3 20.5(5) . . . . ?
C5 C1 C2 C3 -174.2(5) . . . . ?
Ru2 C1 C2 C3 -67.9(5) . . . . ?
C1 C2 C3 C4 -27.9(4) . . . . ?
C1 N1 C4 C3 -14.9(5) . . . . ?
Ru1 N1 C4 C3 -172.5(3) . . . . ?
Ru2 N1 C4 C3 63.0(5) . . . . ?
C2 C3 C4 N1 27.1(5) . . . . ?
N1 C1 C5 N2 0.6(5) . . . . ?
C2 C1 C5 N2 -164.7(4) . . . . ?
Ru2 C1 C5 N2 63.1(3) . . . . ?
N1 C1 C5 C6 172.7(4) . . . . ?
C2 C1 C5 C6 7.4(8) . . . . ?
Ru2 C1 C5 C6 -124.8(5) . . . . ?
N1 C1 C5 Ru2 -62.5(3) . . . . ?
C2 C1 C5 Ru2 132.2(5) . . . . ?
C8 N2 C5 C1 175.1(3) . . . . ?
Ru1 N2 C5 C1 11.2(5) . . . . ?
Ru2 N2 C5 C1 -61.9(3) . . . . ?
C8 N2 C5 C6 1.1(5) . . . . ?
Ru1 N2 C5 C6 -162.7(3) . . . . ?
Ru2 N2 C5 C6 124.2(3) . . . . ?
C8 N2 C5 Ru2 -123.0(3) . . . . ?
Ru1 N2 C5 Ru2 73.1(2) . . . . ?
C1 C5 C6 C7 167.1(5) . . . . ?
N2 C5 C6 C7 -20.8(5) . . . . ?
Ru2 C5 C6 C7 65.7(4) . . . . ?
C5 C6 C7 C8 30.8(4) . . . . ?
C5 N2 C8 C7 19.7(4) . . . . ?
Ru1 N2 C8 C7 -179.8(3) . . . . ?
Ru2 N2 C8 C7 -56.1(4) . . . . ?
C6 C7 C8 N2 -32.0(4) . . . . ?
C13 C9 C10 C11 -1.9(4) . . . . ?
C14 C9 C10 C11 169.1(4) . . . . ?
Ru1 C9 C10 C11 -61.7(3) . . . . ?
C13 C9 C10 Ru1 59.7(3) . . . . ?
C14 C9 C10 Ru1 -129.2(4) . . . . ?
C9 C10 C11 C12 3.2(4) . . . . ?
Ru1 C10 C11 C12 -58.6(3) . . . . ?
C9 C10 C11 C18 -165.3(3) . . . . ?
Ru1 C10 C11 C18 132.8(3) . . . . ?
C9 C10 C11 Ru1 61.9(3) . . . . ?
C10 C11 C12 C13 -3.2(4) . . . . ?
C18 C11 C12 C13 162.9(4) . . . . ?
Ru1 C11 C12 C13 -62.9(3) . . . . ?
C10 C11 C12 C22 -176.0(4) . . . . ?
C18 C11 C12 C22 -9.9(8) . . . . ?
Ru1 C11 C12 C22 124.2(4) . . . . ?
C10 C11 C12 Ru1 59.7(3) . . . . ?
C18 C11 C12 Ru1 -134.2(5) . . . . ?
C10 C9 C13 C12 -0.2(4) . . . . ?
C14 C9 C13 C12 -171.2(4) . . . . ?
Ru1 C9 C13 C12 59.9(3) . . . . ?
C10 C9 C13 Ru1 -60.1(3) . . . . ?
C14 C9 C13 Ru1 128.8(4) . . . . ?
C11 C12 C13 C9 2.1(4) . . . . ?
C22 C12 C13 C9 176.1(3) . . . . ?
Ru1 C12 C13 C9 -61.8(3) . . . . ?
C11 C12 C13 Ru1 63.9(3) . . . . ?
C22 C12 C13 Ru1 -122.1(3) . . . . ?
C13 C9 C14 C17 -127.1(4) . . . . ?
C10 C9 C14 C17 63.7(5) . . . . ?
Ru1 C9 C14 C17 -32.1(5) . . . . ?
C13 C9 C14 C15 113.4(5) . . . . ?
C10 C9 C14 C15 -55.7(5) . . . . ?
Ru1 C9 C14 C15 -151.6(3) . . . . ?
C13 C9 C14 C16 -5.5(6) . . . . ?
C10 C9 C14 C16 -174.6(4) . . . . ?
Ru1 C9 C14 C16 89.6(5) . . . . ?
C10 C11 C18 C21 -159.2(4) . . . . ?
C12 C11 C18 C21 36.2(6) . . . . ?
Ru1 C11 C18 C21 -68.7(5) . . . . ?
C10 C11 C18 C19 79.4(5) . . . . ?
C12 C11 C18 C19 -85.2(5) . . . . ?
Ru1 C11 C18 C19 169.9(3) . . . . ?
C10 C11 C18 C20 -37.9(5) . . . . ?
C12 C11 C18 C20 157.4(4) . . . . ?
Ru1 C11 C18 C20 52.5(5) . . . . ?
C13 C12 C22 C24 126.5(4) . . . . ?
C11 C12 C22 C24 -61.4(6) . . . . ?
Ru1 C12 C22 C24 38.9(5) . . . . ?
C13 C12 C22 C23 -108.8(4) . . . . ?
C11 C12 C22 C23 63.3(5) . . . . ?
Ru1 C12 C22 C23 163.6(3) . . . . ?
C13 C12 C22 C25 9.1(5) . . . . ?
C11 C12 C22 C25 -178.9(4) . . . . ?
Ru1 C12 C22 C25 -78.5(4) . . . . ?
C30 C26 C27 C28 -2.7(5) . . . . ?
C31 C26 C27 C28 165.5(4) . . . . ?
Ru2 C26 C27 C28 -62.6(3) . . . . ?
C30 C26 C27 Ru2 59.8(3) . . . . ?
C31 C26 C27 Ru2 -132.0(4) . . . . ?
C26 C27 C28 C29 1.9(5) . . . . ?
Ru2 C27 C28 C29 -61.4(3) . . . . ?
C26 C27 C28 C35 -161.5(4) . . . . ?
Ru2 C27 C28 C35 135.3(4) . . . . ?
C26 C27 C28 Ru2 63.2(3) . . . . ?
C27 C28 C29 C30 -0.2(4) . . . . ?
C35 C28 C29 C30 158.9(5) . . . . ?
Ru2 C28 C29 C30 -61.1(3) . . . . ?
C27 C28 C29 C39 -171.6(4) . . . . ?
C35 C28 C29 C39 -12.4(8) . . . . ?
Ru2 C28 C29 C39 127.5(5) . . . . ?
C27 C28 C29 Ru2 60.9(3) . . . . ?
C35 C28 C29 Ru2 -139.9(5) . . . . ?
C27 C26 C30 C29 2.6(5) . . . . ?
C31 C26 C30 C29 -165.8(4) . . . . ?
Ru2 C26 C30 C29 62.7(3) . . . . ?
C27 C26 C30 Ru2 -60.2(3) . . . . ?
C31 C26 C30 Ru2 131.4(4) . . . . ?
C28 C29 C30 C26 -1.5(5) . . . . ?
C39 C29 C30 C26 171.2(4) . . . . ?
Ru2 C29 C30 C26 -63.6(3) . . . . ?
C28 C29 C30 Ru2 62.2(3) . . . . ?
C39 C29 C30 Ru2 -125.1(4) . . . . ?
C27 C26 C31 C32 37.6(6) . . . . ?
C30 C26 C31 C32 -156.6(4) . . . . ?
Ru2 C26 C31 C32 -60.7(5) . . . . ?
C27 C26 C31 C34 160.2(4) . . . . ?
C30 C26 C31 C34 -34.0(6) . . . . ?
Ru2 C26 C31 C34 62.0(5) . . . . ?
C27 C26 C31 C33 -80.9(5) . . . . ?
C30 C26 C31 C33 84.9(5) . . . . ?
Ru2 C26 C31 C33 -179.1(3) . . . . ?
C27 C28 C35 C37 -166.7(4) . . . . ?
C29 C28 C35 C37 35.9(7) . . . . ?
Ru2 C28 C35 C37 -77.3(5) . . . . ?
C27 C28 C35 C38 72.2(5) . . . . ?
C29 C28 C35 C38 -85.1(6) . . . . ?
Ru2 C28 C35 C38 161.7(4) . . . . ?
C27 C28 C35 C36 -44.5(5) . . . . ?
C29 C28 C35 C36 158.2(5) . . . . ?
Ru2 C28 C35 C36 45.0(6) . . . . ?
C30 C29 C39 C42 11.6(5) . . . . ?
C28 C29 C39 C42 -177.9(4) . . . . ?
Ru2 C29 C39 C42 -76.1(4) . . . . ?
C30 C29 C39 C41 131.6(4) . . . . ?
C28 C29 C39 C41 -58.0(6) . . . . ?
Ru2 C29 C39 C41 43.9(5) . . . . ?
C30 C29 C39 C40 -104.8(4) . . . . ?
C28 C29 C39 C40 65.6(6) . . . . ?
Ru2 C29 C39 C40 167.4(3) . . . . ?
